data_4318322
loop_
_publ_author_name
'Thomas G. Gray'
'R. H. Holm'

_publ_section_title
;
 Site-Differentiated Hexanuclear Rhenium(III) Cyanide Clusters
 [Re6Se8(PEt3)n(CN)6-n]n-4 (n= 4, 5) and Kinetics of Solvate Ligand
 Exchange on the Cubic [Re6Se8]2+ Core
;
_journal_name_full 'Inorganic Chemistry'
_journal_page_first 4211
_journal_page_last 4216
_journal_paper_doi 10.1021/ic020214c
_journal_volume 41
_journal_year 2002
_chemical_formula_sum 'C55 H95 B N P5 Re6 Se8'
_chemical_formula_weight 2684.86
_chemical_name_systematic
;
?
;
_space_group_IT_number 14
_symmetry_cell_setting monoclinic
_symmetry_space_group_name_Hall '-P 2yn'
_symmetry_space_group_name_H-M 'P 1 21/n 1'
_atom_sites_solution_hydrogens geom
_atom_sites_solution_primary direct
_atom_sites_solution_secondary difmap
_audit_creation_method SHELXL
_cell_angle_alpha 90.00
_cell_angle_beta 111.383(2)
_cell_angle_gamma 90.00
_cell_formula_units_Z 4
_cell_length_a 21.2879(8)
_cell_length_b 13.3830(5)
_cell_length_c 26.6159(10)
_cell_measurement_temperature 213(2)
_cell_volume 7060.8(5)
_computing_structure_refinement 'SHELXL-93 (Sheldrick, 1993)'
_computing_structure_solution 'SHELXS-86 (Sheldrick, 1990)'
_diffrn_ambient_temperature 213(2)
_diffrn_radiation_monochromator graphite
_diffrn_radiation_source 'fine-focus sealed tube'
_diffrn_radiation_type MoK\a
_diffrn_radiation_wavelength 0.71073
_diffrn_reflns_av_R_equivalents 0.0967
_diffrn_reflns_av_sigmaI/netI 0.1469
_diffrn_reflns_limit_h_max 28
_diffrn_reflns_limit_h_min -14
_diffrn_reflns_limit_k_max 17
_diffrn_reflns_limit_k_min -17
_diffrn_reflns_limit_l_max 31
_diffrn_reflns_limit_l_min -34
_diffrn_reflns_number 46457
_diffrn_reflns_theta_max 28.47
_diffrn_reflns_theta_min 1.06
_exptl_absorpt_coefficient_mu 14.517
_exptl_crystal_density_diffrn 2.526
_exptl_crystal_F_000 4936
_refine_diff_density_max 8.709
_refine_diff_density_min -3.508
_refine_diff_density_rms 0.455
_refine_ls_extinction_method none
_refine_ls_goodness_of_fit_all 1.056
_refine_ls_goodness_of_fit_obs 1.284
_refine_ls_matrix_type full
_refine_ls_number_parameters 415
_refine_ls_number_reflns 17302
_refine_ls_number_restraints 1
_refine_ls_restrained_S_all 1.056
_refine_ls_restrained_S_obs 1.284
_refine_ls_R_factor_all 0.1746
_refine_ls_R_factor_obs 0.0852
_refine_ls_shift/esd_max 0.021
_refine_ls_shift/esd_mean 0.001
_refine_ls_structure_factor_coef Fsqd
_refine_ls_weighting_details 'w=1/[\s^2^(Fo^2^)+(0.1099P)^2^+0.0000P] where P=(Fo^2^+2Fc^2^)/3'
_refine_ls_weighting_scheme calc
_refine_ls_wR_factor_all 0.2548
_refine_ls_wR_factor_obs 0.2142
_reflns_number_observed 8268
_reflns_number_total 17302
_reflns_observed_criterion >2sigma(I)
_cod_data_source_file ic020214c_3.cif
_cod_data_source_block nsad
_cod_depositor_comments
;
The following automatic conversions were performed:

'_refine_ls_weighting_scheme' value 'calc
w=1/[\s^2^(Fo^2^)+(0.1099P)^2^+0.0000P] where P=(Fo^2^+2Fc^2^)/3' was
changed to 'calc'. New tag '_refine_ls_weighting_details' was
created. The value of the new tag was set to
'w=1/[\s^2^(Fo^2^)+(0.1099P)^2^+0.0000P] where P=(Fo^2^+2Fc^2^)/3'.

Automatic conversion script
Id: cif_fix_values 3143 2015-03-26 13:38:13Z robertas 
;
_cod_database_code 4318322

loop_
_symmetry_equiv_pos_as_xyz
'x, y, z'
'-x+1/2, y+1/2, -z+1/2'
'-x, -y, -z'
'x-1/2, -y-1/2, z-1/2'

loop_
_atom_site_aniso_label
_atom_site_aniso_U_11
_atom_site_aniso_U_22
_atom_site_aniso_U_33
_atom_site_aniso_U_23
_atom_site_aniso_U_13
_atom_site_aniso_U_12
Re1 0.0220(5) 0.0292(5) 0.0214(4) -0.0004(3) 0.0064(3) 0.0011(4)
Re2 0.0209(5) 0.0319(5) 0.0246(4) 0.0025(4) 0.0087(4) 0.0061(4)
Re3 0.0227(5) 0.0348(5) 0.0199(4) 0.0006(4) 0.0071(3) 0.0079(4)
Re4 0.0260(5) 0.0320(5) 0.0304(5) -0.0066(4) 0.0086(4) 0.0038(4)
Re5 0.0238(5) 0.0427(6) 0.0211(4) -0.0022(4) 0.0070(4) 0.0108(4)
Re6 0.0208(5) 0.0436(6) 0.0295(5) -0.0120(4) 0.0090(4) -0.0004(4)
Se7 0.0228(12) 0.0391(13) 0.0284(11) -0.0069(10) 0.0116(9) 0.0002(10)
Se8 0.0297(14) 0.0435(14) 0.0307(12) -0.0032(10) 0.0128(10) 0.0103(11)
Se9 0.0260(13) 0.0323(12) 0.0240(11) 0.0011(9) 0.0072(9) 0.0029(10)
Se10 0.0233(13) 0.063(2) 0.0252(12) -0.0055(11) 0.0037(10) 0.0156(12)
Se11 0.0267(13) 0.0354(12) 0.0305(12) 0.0046(10) 0.0053(10) 0.0107(10)
Se12 0.0359(15) 0.0372(13) 0.0282(12) 0.0062(10) 0.0150(10) 0.0086(11)
Se13 0.0253(14) 0.052(2) 0.0388(14) -0.0219(12) 0.0075(10) -0.0006(12)
Se14 0.044(2) 0.0310(13) 0.0446(15) -0.0088(11) 0.0201(12) -0.0085(11)
P1 0.040(4) 0.035(3) 0.032(3) 0.001(3) 0.009(3) 0.000(3)
P2 0.030(4) 0.045(4) 0.039(4) 0.007(3) 0.019(3) 0.003(3)
P3 0.043(4) 0.055(4) 0.026(3) -0.003(3) 0.009(3) 0.024(4)
P4 0.045(5) 0.040(4) 0.059(5) -0.011(3) 0.015(4) 0.012(3)
P5 0.037(5) 0.096(7) 0.064(5) -0.044(5) 0.027(4) -0.028(5)
C1 0.039(15) 0.053(16) 0.012(10) -0.014(10) 0.004(9) -0.006(13)
N1 0.027(13) 0.049(14) 0.083(19) -0.010(14) 0.000(12) 0.018(12)
B1 0.034(17) 0.060(19) 0.035(16) 0.003(14) 0.014(13) 0.030(15)

loop_
_atom_site_label
_atom_site_type_symbol
_atom_site_fract_x
_atom_site_fract_y
_atom_site_fract_z
_atom_site_U_iso_or_equiv
_atom_site_thermal_displace_type
_atom_site_occupancy
_atom_site_calc_flag
_atom_site_refinement_flags
_atom_site_disorder_group
Re1 Re 0.97934(5) 0.72372(6) 0.11071(3) 0.0246(2) Uani 1 d . .
Re2 Re 0.91431(4) 0.65615(7) 0.17119(3) 0.0257(2) Uani 1 d . .
Re3 Re 1.02790(5) 0.57232(7) 0.17652(3) 0.0260(2) Uani 1 d . .
Re4 Re 0.97511(5) 0.83166(7) 0.19235(4) 0.0299(2) Uani 1 d . .
Re5 Re 1.02362(5) 0.67940(7) 0.25801(3) 0.0296(2) Uani 1 d . .
Re6 Re 1.08894(5) 0.74627(7) 0.19727(4) 0.0313(2) Uani 1 d . .
Se7 Se 1.08829(12) 0.6410(2) 0.11896(9) 0.0294(5) Uani 1 d . .
Se8 Se 0.91450(12) 0.7616(2) 0.24939(9) 0.0341(6) Uani 1 d . .
Se9 Se 0.92275(11) 0.5558(2) 0.09482(9) 0.0280(5) Uani 1 d . .
Se10 Se 1.13056(12) 0.5991(2) 0.25951(9) 0.0386(6) Uani 1 d . .
Se11 Se 0.87206(12) 0.8031(2) 0.10950(9) 0.0323(6) Uani 1 d . .
Se12 Se 0.96548(13) 0.5139(2) 0.23474(9) 0.0328(5) Uani 1 d . .
Se13 Se 1.08158(13) 0.8468(2) 0.27435(10) 0.0400(6) Uani 1 d . .
Se14 Se 1.03853(14) 0.8893(2) 0.13429(11) 0.0386(6) Uani 1 d . .
P1 P 0.9510(4) 0.7516(5) 0.0133(3) 0.037(2) Uani 1 d . .
P2 P 0.7986(3) 0.5903(5) 0.1506(3) 0.036(2) Uani 1 d . .
P3 P 1.0466(4) 0.6518(5) 0.3556(3) 0.042(2) Uani 1 d . .
P4 P 0.9378(4) 1.0024(5) 0.2042(3) 0.049(2) Uani 1 d . .
P5 P 1.2072(4) 0.7945(7) 0.2144(4) 0.063(3) Uani 1 d D .
C1 C 1.0554(13) 0.4215(20) 0.1669(8) 0.036(6) Uani 1 d . .
N1 N 1.0719(11) 0.3500(18) 0.1606(11) 0.059(8) Uani 1 d . .
C2 C 0.9058(24) 0.8601(33) -0.0145(19) 0.112(16) Uiso 1 d . .
H2A H 0.9275(24) 0.8864(33) -0.0385(19) 0.135 Uiso 1 calc R .
H2B H 0.8613(24) 0.8364(33) -0.0381(19) 0.135 Uiso 1 calc R .
C3 C 0.8938(38) 0.9376(52) 0.0092(30) 0.246(39) Uiso 1 d . .
H3A H 0.8666(38) 0.9847(52) -0.0177(30) 0.369 Uiso 1 calc R .
H3B H 0.9360(38) 0.9690(52) 0.0310(30) 0.369 Uiso 1 calc R .
H3C H 0.8695(38) 0.9177(52) 0.0322(30) 0.369 Uiso 1 calc R .
C4 C 1.0246(29) 0.7786(43) -0.0028(25) 0.164(24) Uiso 1 d . .
H4A H 1.0552(29) 0.8197(43) 0.0264(25) 0.196 Uiso 1 calc R .
H4B H 1.0478(29) 0.7154(43) -0.0028(25) 0.196 Uiso 1 calc R .
C5 C 1.0139(34) 0.8305(46) -0.0548(28) 0.210(33) Uiso 1 d . .
H5A H 1.0571(34) 0.8408(46) -0.0586(28) 0.314 Uiso 1 calc R .
H5B H 0.9925(34) 0.8945(46) -0.0552(28) 0.314 Uiso 1 calc R .
H5C H 0.9853(34) 0.7898(46) -0.0845(28) 0.314 Uiso 1 calc R .
C6 C 0.9147(20) 0.6513(27) -0.0325(16) 0.088(12) Uiso 1 d . .
H6A H 0.9209(20) 0.6583(27) -0.0670(16) 0.106 Uiso 1 calc R .
H6B H 0.9297(20) 0.5852(27) -0.0168(16) 0.106 Uiso 1 calc R .
C7 C 0.8366(38) 0.6803(55) -0.0360(31) 0.256(41) Uiso 1 d . .
H7A H 0.8045(38) 0.6340(55) -0.0600(31) 0.383 Uiso 1 calc R .
H7B H 0.8257(38) 0.7478(55) -0.0497(31) 0.383 Uiso 1 calc R .
H7C H 0.8344(38) 0.6760(55) -0.0003(31) 0.383 Uiso 1 calc R .
C8 C 1.2486(28) 0.8809(39) 0.2794(21) 0.146(21) Uiso 1 d . .
H8A H 1.2880(28) 0.9163(39) 0.2777(21) 0.175 Uiso 1 calc R .
H8B H 1.2159(28) 0.9300(39) 0.2823(21) 0.175 Uiso 1 calc R .
C9 C 1.2680(35) 0.8134(50) 0.3245(12) 0.233(36) Uiso 1 d D .
H9A H 1.2886(35) 0.8508(50) 0.3577(12) 0.350 Uiso 1 calc R .
H9B H 1.3000(35) 0.7651(50) 0.3209(12) 0.350 Uiso 1 calc R .
H9C H 1.2284(35) 0.7787(50) 0.3254(12) 0.350 Uiso 1 calc R .
C10 C 1.2210(23) 0.8839(32) 0.1687(18) 0.105(14) Uiso 1 d . .
H10A H 1.1943(23) 0.9436(32) 0.1688(18) 0.126 Uiso 1 calc R .
H10B H 1.2686(23) 0.9036(32) 0.1836(18) 0.126 Uiso 1 calc R .
C11 C 1.2067(29) 0.8574(42) 0.1173(23) 0.165(24) Uiso 1 d . .
H11B H 1.2166(29) 0.9127(42) 0.0978(23) 0.247 Uiso 1 calc R .
H11C H 1.1593(29) 0.8403(42) 0.1009(23) 0.247 Uiso 1 calc R .
H11D H 1.2338(29) 0.8001(42) 0.1158(23) 0.247 Uiso 1 calc R .
C12 C 1.2570(19) 0.6912(27) 0.2129(16) 0.083(11) Uiso 1 d . .
H12A H 1.2556(19) 0.6433(27) 0.2403(16) 0.100 Uiso 1 calc R .
H12B H 1.2368(19) 0.6586(27) 0.1777(16) 0.100 Uiso 1 calc R .
C13 C 1.3350(31) 0.7153(45) 0.2231(26) 0.191(28) Uiso 1 d . .
H13A H 1.3582(31) 0.6537(45) 0.2215(26) 0.286 Uiso 1 calc R .
H13B H 1.3562(31) 0.7456(45) 0.2583(26) 0.286 Uiso 1 calc R .
H13C H 1.3373(31) 0.7609(45) 0.1955(26) 0.286 Uiso 1 calc R .
C14 C 1.1271(16) 0.5938(23) 0.3933(13) 0.064(9) Uiso 1 d . .
H14A H 1.1276(16) 0.5726(23) 0.4287(13) 0.077 Uiso 1 calc R .
H14B H 1.1329(16) 0.5343(23) 0.3740(13) 0.077 Uiso 1 calc R .
C15 C 1.1831(17) 0.6634(23) 0.4005(14) 0.072(10) Uiso 1 d . .
H15A H 1.2255(17) 0.6307(23) 0.4207(14) 0.107 Uiso 1 calc R .
H15B H 1.1778(17) 0.7219(23) 0.4201(14) 0.107 Uiso 1 calc R .
H15C H 1.1830(17) 0.6836(23) 0.3655(14) 0.107 Uiso 1 calc R .
C16 C 0.9907(13) 0.5641(19) 0.3717(11) 0.045(7) Uiso 1 d . .
H16A H 1.0011(13) 0.4966(19) 0.3626(11) 0.054 Uiso 1 calc R .
H16C H 1.0016(13) 0.5659(19) 0.4108(11) 0.054 Uiso 1 calc R .
C17 C 0.9157(15) 0.5804(21) 0.3443(12) 0.058(8) Uiso 1 d . .
H17A H 0.8916(15) 0.5295(21) 0.3560(12) 0.087 Uiso 1 calc R .
H17B H 0.9034(15) 0.5764(21) 0.3055(12) 0.087 Uiso 1 calc R .
H17C H 0.9040(15) 0.6459(21) 0.3538(12) 0.087 Uiso 1 calc R .
C18 C 1.0385(14) 0.7684(19) 0.3877(11) 0.047(7) Uiso 1 d . .
H18A H 1.0722(14) 0.8156(19) 0.3849(11) 0.056 Uiso 1 calc R .
H18B H 0.9938(14) 0.7968(19) 0.3678(11) 0.056 Uiso 1 calc R .
C19 C 1.0475(15) 0.7575(21) 0.4490(11) 0.054(8) Uiso 1 d . .
H19A H 1.0425(15) 0.8224(21) 0.4633(11) 0.081 Uiso 1 calc R .
H19B H 1.0920(15) 0.7311(21) 0.4692(11) 0.081 Uiso 1 calc R .
H19C H 1.0135(15) 0.7122(21) 0.4521(11) 0.081 Uiso 1 calc R .
C20 C 0.7556(19) 0.5452(27) 0.0801(14) 0.085(11) Uiso 1 d . .
H20B H 0.7870(19) 0.5022(27) 0.0708(14) 0.102 Uiso 1 calc R .
H20C H 0.7171(19) 0.5037(27) 0.0789(14) 0.102 Uiso 1 calc R .
C21 C 0.7301(21) 0.6261(29) 0.0368(16) 0.097(13) Uiso 1 d . .
H21B H 0.7087(21) 0.5950(29) 0.0018(16) 0.146 Uiso 1 calc R .
H21C H 0.7678(21) 0.6666(29) 0.0366(16) 0.146 Uiso 1 calc R .
H21D H 0.6976(21) 0.6681(29) 0.0446(16) 0.146 Uiso 1 calc R .
C22 C 0.7905(20) 0.4741(27) 0.1891(16) 0.091(12) Uiso 1 d . .
H22C H 0.8160(20) 0.4839(27) 0.2277(16) 0.110 Uiso 1 calc R .
H22D H 0.7430(20) 0.4641(27) 0.1842(16) 0.110 Uiso 1 calc R .
C23 C 0.8154(16) 0.3858(23) 0.1709(13) 0.065(9) Uiso 1 d . .
H23A H 0.8105(16) 0.3282(23) 0.1912(13) 0.098 Uiso 1 calc R .
H23B H 0.8626(16) 0.3949(23) 0.1763(13) 0.098 Uiso 1 calc R .
H23C H 0.7896(16) 0.3752(23) 0.1328(13) 0.098 Uiso 1 calc R .
C24 C 0.7359(21) 0.6777(29) 0.1542(17) 0.098(13) Uiso 1 d . .
H24A H 0.7431(21) 0.7431(29) 0.1405(17) 0.118 Uiso 1 calc R .
H24B H 0.6907(21) 0.6542(29) 0.1318(17) 0.118 Uiso 1 calc R .
C25 C 0.7417(19) 0.6884(27) 0.2186(14) 0.083(11) Uiso 1 d . .
H25A H 0.7080(19) 0.7354(27) 0.2207(14) 0.124 Uiso 1 calc R .
H25B H 0.7863(19) 0.7122(27) 0.2405(14) 0.124 Uiso 1 calc R .
H25C H 0.7340(19) 0.6237(27) 0.2318(14) 0.124 Uiso 1 calc R .
C26 C 0.9764(34) 1.1038(48) 0.1891(28) 0.201(30) Uiso 1 d . .
H26A H 1.0037(34) 1.0831(48) 0.1682(28) 0.241 Uiso 1 calc R .
H26B H 1.0060(34) 1.1360(48) 0.2224(28) 0.241 Uiso 1 calc R .
C27 C 0.9150(46) 1.1843(62) 0.1526(36) 0.299(49) Uiso 1 d . .
H27A H 0.9356(46) 1.2426(62) 0.1432(36) 0.449 Uiso 1 calc R .
H27B H 0.8886(46) 1.2047(62) 0.1737(36) 0.449 Uiso 1 calc R .
H27C H 0.8860(46) 1.1515(62) 0.1198(36) 0.449 Uiso 1 calc R .
C28 C 0.9281(27) 1.0363(42) 0.2695(21) 0.150(21) Uiso 1 d . .
H28A H 0.9019(27) 1.0978(42) 0.2660(21) 0.180 Uiso 1 calc R .
H28B H 0.9066(27) 0.9823(42) 0.2823(21) 0.180 Uiso 1 calc R .
C29 C 1.0071(29) 1.0520(44) 0.3097(23) 0.188(28) Uiso 1 d . .
H29A H 1.0087(29) 1.0701(44) 0.3455(23) 0.282 Uiso 1 calc R .
H29B H 1.0272(29) 1.1049(44) 0.2957(23) 0.282 Uiso 1 calc R .
H29C H 1.0318(29) 0.9904(44) 0.3117(23) 0.282 Uiso 1 calc R .
C30 C 0.8480(31) 1.0353(47) 0.1692(26) 0.185(27) Uiso 1 d . .
H30A H 0.8415(31) 1.1052(47) 0.1771(26) 0.222 Uiso 1 calc R .
H30B H 0.8369(31) 1.0297(47) 0.1302(26) 0.222 Uiso 1 calc R .
C31 C 0.7999(23) 0.9717(34) 0.1846(19) 0.123(17) Uiso 1 d . .
H31A H 0.7540(23) 0.9934(34) 0.1647(19) 0.184 Uiso 1 calc R .
H31B H 0.8096(23) 0.9780(34) 0.2230(19) 0.184 Uiso 1 calc R .
H31C H 0.8049(23) 0.9024(34) 0.1759(19) 0.184 Uiso 1 calc R .
B1 B 0.8609(15) 0.7418(24) 0.5158(12) 0.043(8) Uani 1 d . .
C1A C 0.9765(15) 0.6877(20) 0.6675(12) 0.052(7) Uiso 1 d . .
H1AA H 0.9690(15) 0.6718(20) 0.6992(12) 0.063 Uiso 1 calc R .
C2A C 1.0410(16) 0.6980(21) 0.6696(13) 0.057(8) Uiso 1 d . .
H2AA H 1.0782(16) 0.6831(21) 0.7010(13) 0.068 Uiso 1 calc R .
C3A C 1.0489(15) 0.7320(20) 0.6222(11) 0.052(7) Uiso 1 d . .
H3AA H 1.0926(15) 0.7425(20) 0.6223(11) 0.063 Uiso 1 calc R .
C4A C 0.9940(14) 0.7505(20) 0.5755(12) 0.050(7) Uiso 1 d . .
H4AA H 1.0019(14) 0.7741(20) 0.5450(12) 0.060 Uiso 1 calc R .
C5A C 0.9284(13) 0.7360(19) 0.5715(10) 0.041(6) Uiso 1 d . .
C6A C 0.9203(13) 0.7002(18) 0.6190(10) 0.039(6) Uiso 1 d . .
H6AA H 0.8769(13) 0.6846(18) 0.6182(10) 0.047 Uiso 1 calc R .
C7A C 0.8168(20) 0.4369(29) 0.4595(15) 0.081(11) Uiso 1 d . .
H7AA H 0.8051(20) 0.3723(29) 0.4454(15) 0.097 Uiso 1 calc R .
C8A C 0.7798(21) 0.4822(29) 0.4734(15) 0.084(12) Uiso 1 d . .
H8AA H 0.7404(21) 0.4477(29) 0.4710(15) 0.101 Uiso 1 calc R .
C9A C 0.7837(19) 0.5771(27) 0.4926(15) 0.080(11) Uiso 1 d . .
H9AA H 0.7516(19) 0.6044(27) 0.5053(15) 0.096 Uiso 1 calc R .
C10A C 0.8425(16) 0.6329(23) 0.4917(13) 0.058(8) Uiso 1 d . .
C11A C 0.8916(15) 0.5758(20) 0.4812(11) 0.049(7) Uiso 1 d . .
H11A H 0.9339(15) 0.6041(20) 0.4861(11) 0.059 Uiso 1 calc R .
C12A C 0.8780(20) 0.4773(27) 0.4636(15) 0.082(11) Uiso 1 d . .
H12C H 0.9097(20) 0.4394(27) 0.4547(15) 0.098 Uiso 1 calc R .
C13A C 0.7399(25) 0.7984(35) 0.4897(20) 0.112(16) Uiso 1 d . .
H13D H 0.7368(25) 0.7552(35) 0.4611(20) 0.135 Uiso 1 calc R .
C14A C 0.6831(36) 0.8405(48) 0.4888(29) 0.178(28) Uiso 1 d . .
H14C H 0.6400(36) 0.8270(48) 0.4631(29) 0.213 Uiso 1 calc R .
C15A C 0.6945(25) 0.8969(34) 0.5246(20) 0.110(16) Uiso 1 d . .
H15D H 0.6550(25) 0.9312(34) 0.5223(20) 0.132 Uiso 1 calc R .
C16A C 0.7471(25) 0.9281(36) 0.5684(20) 0.123(17) Uiso 1 d . .
H16B H 0.7438(25) 0.9759(36) 0.5932(20) 0.147 Uiso 1 calc R .
C17A C 0.8177(24) 0.8714(32) 0.5727(18) 0.105(14) Uiso 1 d . .
H17D H 0.8605(24) 0.8783(32) 0.6000(18) 0.126 Uiso 1 calc R .
C18A C 0.8583(14) 0.7916(21) 0.4190(11) 0.050(7) Uiso 1 d . .
H18C H 0.8380(14) 0.7290(21) 0.4081(11) 0.060 Uiso 1 calc R .
C19A C 0.8692(16) 0.8561(22) 0.3794(13) 0.060(8) Uiso 1 d . .
H19D H 0.8542(16) 0.8378(22) 0.3428(13) 0.072 Uiso 1 calc R .
C20A C 0.9023(13) 0.9449(19) 0.3970(10) 0.042(6) Uiso 1 d . .
H20A H 0.9135(13) 0.9857(19) 0.3728(10) 0.050 Uiso 1 calc R .
C21A C 0.9166(14) 0.9703(20) 0.4423(11) 0.045(7) Uiso 1 d . .
H21A H 0.9365(14) 1.0338(20) 0.4513(11) 0.054 Uiso 1 calc R .
C22A C 0.9071(13) 0.9146(18) 0.4851(11) 0.043(6) Uiso 1 d . .
H22A H 0.9200(13) 0.9391(18) 0.5205(11) 0.051 Uiso 1 calc R .
C23A C 0.8760(13) 0.8178(17) 0.4695(10) 0.035(6) Uiso 1 d . .
C24A C 0.8001(21) 0.8112(29) 0.5270(17) 0.086(12) Uiso 1 d . .

loop_
_atom_type_symbol
_atom_type_description
_atom_type_scat_dispersion_real
_atom_type_scat_dispersion_imag
_atom_type_scat_source
C C 0.0033 0.0016 'International Tables Vol C Tables 4.2.6.8 and 6.1.1.4'
H H 0.0000 0.0000 'International Tables Vol C Tables 4.2.6.8 and 6.1.1.4'
B B 0.0013 0.0007 'International Tables Vol C Tables 4.2.6.8 and 6.1.1.4'
N N 0.0061 0.0033 'International Tables Vol C Tables 4.2.6.8 and 6.1.1.4'
P P 0.1023 0.0942 'International Tables Vol C Tables 4.2.6.8 and 6.1.1.4'
Se Se -0.0929 2.2259 'International Tables Vol C Tables 4.2.6.8 and 6.1.1.4'
Re Re -1.0185 7.2310 'International Tables Vol C Tables 4.2.6.8 and 6.1.1.4'

loop_
_geom_angle_atom_site_label_1
_geom_angle_atom_site_label_2
_geom_angle_atom_site_label_3
_geom_angle
_geom_angle_site_symmetry_1
_geom_angle_site_symmetry_3
_geom_angle_publ_flag
P1 Re1 Se7 91.3(2) . . ?
P1 Re1 Se11 92.9(2) . . ?
Se7 Re1 Se11 175.82(9) . . ?
P1 Re1 Se9 92.3(2) . . ?
Se7 Re1 Se9 89.50(8) . . ?
Se11 Re1 Se9 89.89(8) . . ?
P1 Re1 Se14 92.1(2) . . ?
Se7 Re1 Se14 90.23(9) . . ?
Se11 Re1 Se14 90.06(9) . . ?
Se9 Re1 Se14 175.58(9) . . ?
P1 Re1 Re3 134.6(2) . . ?
Se7 Re1 Re3 58.34(6) . . ?
Se11 Re1 Re3 118.01(7) . . ?
Se9 Re1 Re3 58.06(6) . . ?
Se14 Re1 Re3 118.25(7) . . ?
P1 Re1 Re6 134.6(2) . . ?
Se7 Re1 Re6 58.48(6) . . ?
Se11 Re1 Re6 118.38(7) . . ?
Se9 Re1 Re6 117.90(6) . . ?
Se14 Re1 Re6 58.43(7) . . ?
Re3 Re1 Re6 59.85(4) . . ?
P1 Re1 Re2 135.4(2) . . ?
Se7 Re1 Re2 118.05(7) . . ?
Se11 Re1 Re2 58.31(6) . . ?
Se9 Re1 Re2 57.96(6) . . ?
Se14 Re1 Re2 118.49(7) . . ?
Re3 Re1 Re2 59.71(3) . . ?
Re6 Re1 Re2 90.01(4) . . ?
P1 Re1 Re4 135.6(2) . . ?
Se7 Re1 Re4 118.57(6) . . ?
Se11 Re1 Re4 58.29(6) . . ?
Se9 Re1 Re4 118.06(7) . . ?
Se14 Re1 Re4 58.40(7) . . ?
Re3 Re1 Re4 89.80(4) . . ?
Re6 Re1 Re4 60.11(3) . . ?
Re2 Re1 Re4 60.11(4) . . ?
P2 Re2 Se9 89.4(2) . . ?
P2 Re2 Se11 92.5(2) . . ?
Se9 Re2 Se11 90.22(8) . . ?
P2 Re2 Se8 94.8(2) . . ?
Se9 Re2 Se8 175.79(9) . . ?
Se11 Re2 Se8 89.65(8) . . ?
P2 Re2 Se12 91.8(2) . . ?
Se9 Re2 Se12 89.90(8) . . ?
Se11 Re2 Se12 175.71(9) . . ?
Se8 Re2 Se12 89.92(8) . . ?
P2 Re2 Re3 133.0(2) . . ?
Se9 Re2 Re3 58.35(6) . . ?
Se11 Re2 Re3 118.31(7) . . ?
Se8 Re2 Re3 118.19(7) . . ?
Se12 Re2 Re3 58.34(6) . . ?
P2 Re2 Re5 136.4(2) . . ?
Se9 Re2 Re5 118.38(7) . . ?
Se11 Re2 Re5 118.23(7) . . ?
Se8 Re2 Re5 58.18(6) . . ?
Se12 Re2 Re5 58.12(6) . . ?
Re3 Re2 Re5 60.04(3) . . ?
P2 Re2 Re1 133.4(2) . . ?
Se9 Re2 Re1 58.51(6) . . ?
Se11 Re2 Re1 58.29(7) . . ?
Se8 Re2 Re1 118.07(7) . . ?
Se12 Re2 Re1 118.36(7) . . ?
Re3 Re2 Re1 60.04(3) . . ?
Re5 Re2 Re1 90.15(4) . . ?
P2 Re2 Re4 137.1(2) . . ?
Se9 Re2 Re4 118.47(7) . . ?
Se11 Re2 Re4 58.23(6) . . ?
Se8 Re2 Re4 58.10(7) . . ?
Se12 Re2 Re4 118.12(7) . . ?
Re3 Re2 Re4 89.91(4) . . ?
Re5 Re2 Re4 60.01(4) . . ?
Re1 Re2 Re4 59.98(4) . . ?
C1 Re3 Se9 90.6(6) . . ?
C1 Re3 Se10 93.0(6) . . ?
Se9 Re3 Se10 176.43(9) . . ?
C1 Re3 Se12 90.6(7) . . ?
Se9 Re3 Se12 90.10(8) . . ?
Se10 Re3 Se12 89.33(9) . . ?
C1 Re3 Se7 92.8(7) . . ?
Se9 Re3 Se7 89.82(8) . . ?
Se10 Re3 Se7 90.54(9) . . ?
Se12 Re3 Se7 176.65(9) . . ?
C1 Re3 Re2 133.1(7) . . ?
Se9 Re3 Re2 58.31(6) . . ?
Se10 Re3 Re2 118.53(7) . . ?
Se12 Re3 Re2 58.71(6) . . ?
Se7 Re3 Re2 118.59(7) . . ?
C1 Re3 Re6 136.4(7) . . ?
Se9 Re3 Re6 118.65(6) . . ?
Se10 Re3 Re6 58.75(7) . . ?
Se12 Re3 Re6 118.69(7) . . ?
Se7 Re3 Re6 58.57(6) . . ?
Re2 Re3 Re6 90.45(4) . . ?
C1 Re3 Re5 134.9(6) . . ?
Se9 Re3 Re5 118.48(7) . . ?
Se10 Re3 Re5 58.36(6) . . ?
Se12 Re3 Re5 58.28(6) . . ?
Se7 Re3 Re5 118.97(7) . . ?
Re2 Re3 Re5 60.18(3) . . ?
Re6 Re3 Re5 60.42(4) . . ?
C1 Re3 Re1 134.7(6) . . ?
Se9 Re3 Re1 58.58(6) . . ?
Se10 Re3 Re1 118.81(8) . . ?
Se12 Re3 Re1 118.94(7) . . ?
Se7 Re3 Re1 58.35(6) . . ?
Re2 Re3 Re1 60.25(3) . . ?
Re6 Re3 Re1 60.08(3) . . ?
Re5 Re3 Re1 90.35(4) . . ?
P4 Re4 Se8 90.5(2) . . ?
P4 Re4 Se11 92.0(2) . . ?
Se8 Re4 Se11 89.83(9) . . ?
P4 Re4 Se14 93.7(2) . . ?
Se8 Re4 Se14 175.85(9) . . ?
Se11 Re4 Se14 90.00(9) . . ?
P4 Re4 Se13 92.6(2) . . ?
Se8 Re4 Se13 90.27(9) . . ?
Se11 Re4 Se13 175.48(9) . . ?
Se14 Re4 Se13 89.58(10) . . ?
P4 Re4 Re5 134.0(2) . . ?
Se8 Re4 Re5 58.20(6) . . ?
Se11 Re4 Re5 118.05(7) . . ?
Se14 Re4 Re5 118.42(8) . . ?
Se13 Re4 Re5 58.43(7) . . ?
P4 Re4 Re1 135.9(2) . . ?
Se8 Re4 Re1 118.29(7) . . ?
Se11 Re4 Re1 58.27(6) . . ?
Se14 Re4 Re1 58.32(6) . . ?
Se13 Re4 Re1 117.90(7) . . ?
Re5 Re4 Re1 90.00(4) . . ?
P4 Re4 Re6 136.4(2) . . ?
Se8 Re4 Re6 118.32(7) . . ?
Se11 Re4 Re6 118.07(7) . . ?
Se14 Re4 Re6 58.30(7) . . ?
Se13 Re4 Re6 58.09(6) . . ?
Re5 Re4 Re6 60.13(4) . . ?
Re1 Re4 Re6 59.82(3) . . ?
P4 Re4 Re2 133.8(2) . . ?
Se8 Re4 Re2 58.39(6) . . ?
Se11 Re4 Re2 58.24(6) . . ?
Se14 Re4 Re2 118.22(7) . . ?
Se13 Re4 Re2 118.22(7) . . ?
Re5 Re4 Re2 59.82(3) . . ?
Re1 Re4 Re2 59.91(3) . . ?
Re6 Re4 Re2 89.73(4) . . ?
P3 Re5 Se12 91.0(2) . . ?
P3 Re5 Se8 89.1(2) . . ?
Se12 Re5 Se8 90.43(9) . . ?
P3 Re5 Se10 95.0(2) . . ?
Se12 Re5 Se10 89.36(9) . . ?
Se8 Re5 Se10 175.89(9) . . ?
P3 Re5 Se13 93.1(2) . . ?
Se12 Re5 Se13 175.79(9) . . ?
Se8 Re5 Se13 90.28(9) . . ?
Se10 Re5 Se13 89.63(9) . . ?
P3 Re5 Re3 136.7(2) . . ?
Se12 Re5 Re3 58.40(6) . . ?
Se8 Re5 Re3 118.29(7) . . ?
Se10 Re5 Re3 58.30(6) . . ?
Se13 Re5 Re3 117.73(8) . . ?
P3 Re5 Re2 132.3(2) . . ?
Se12 Re5 Re2 58.61(6) . . ?
Se8 Re5 Re2 58.53(6) . . ?
Se10 Re5 Re2 118.08(7) . . ?
Se13 Re5 Re2 118.52(7) . . ?
Re3 Re5 Re2 59.79(3) . . ?
P3 Re5 Re4 133.4(2) . . ?
Se12 Re5 Re4 118.75(7) . . ?
Se8 Re5 Re4 58.26(7) . . ?
Se10 Re5 Re4 118.42(8) . . ?
Se13 Re5 Re4 58.39(7) . . ?
Re3 Re5 Re4 89.86(4) . . ?
Re2 Re5 Re4 60.16(3) . . ?
P3 Re5 Re6 137.8(2) . . ?
Se12 Re5 Re6 118.12(7) . . ?
Se8 Re5 Re6 118.20(7) . . ?
Se10 Re5 Re6 58.48(7) . . ?
Se13 Re5 Re6 58.02(7) . . ?
Re3 Re5 Re6 59.72(4) . . ?
Re2 Re5 Re6 89.83(4) . . ?
Re4 Re5 Re6 59.96(4) . . ?
P5 Re6 Se13 94.1(2) . . ?
P5 Re6 Se7 89.8(2) . . ?
Se13 Re6 Se7 176.03(9) . . ?
P5 Re6 Se14 94.7(3) . . ?
Se13 Re6 Se14 89.89(9) . . ?
Se7 Re6 Se14 90.11(9) . . ?
P5 Re6 Se10 89.6(3) . . ?
Se13 Re6 Se10 89.62(9) . . ?
Se7 Re6 Se10 90.08(8) . . ?
Se14 Re6 Se10 175.69(10) . . ?
P5 Re6 Re3 131.5(2) . . ?
Se13 Re6 Re3 118.33(8) . . ?
Se7 Re6 Re3 58.35(6) . . ?
Se14 Re6 Re3 118.49(7) . . ?
Se10 Re6 Re3 58.20(6) . . ?
P5 Re6 Re1 135.2(2) . . ?
Se13 Re6 Re1 118.57(7) . . ?
Se7 Re6 Re1 58.28(6) . . ?
Se14 Re6 Re1 58.44(6) . . ?
Se10 Re6 Re1 118.25(7) . . ?
Re3 Re6 Re1 60.07(3) . . ?
P5 Re6 Re4 138.6(2) . . ?
Se13 Re6 Re4 58.51(6) . . ?
Se7 Re6 Re4 118.33(7) . . ?
Se14 Re6 Re4 58.39(7) . . ?
Se10 Re6 Re4 117.90(8) . . ?
Re3 Re6 Re4 89.91(4) . . ?
Re1 Re6 Re4 60.07(3) . . ?
P5 Re6 Re5 134.6(2) . . ?
Se13 Re6 Re5 58.48(7) . . ?
Se7 Re6 Re5 118.20(7) . . ?
Se14 Re6 Re5 118.29(8) . . ?
Se10 Re6 Re5 58.00(7) . . ?
Re3 Re6 Re5 59.86(4) . . ?
Re1 Re6 Re5 90.02(4) . . ?
Re4 Re6 Re5 59.91(4) . . ?
Re3 Se7 Re1 63.32(6) . . ?
Re3 Se7 Re6 63.08(6) . . ?
Re1 Se7 Re6 63.24(6) . . ?
Re5 Se8 Re4 63.54(7) . . ?
Re5 Se8 Re2 63.29(6) . . ?
Re4 Se8 Re2 63.51(7) . . ?
Re2 Se9 Re3 63.34(6) . . ?
Re2 Se9 Re1 63.52(6) . . ?
Re3 Se9 Re1 63.36(6) . . ?
Re3 Se10 Re5 63.34(6) . . ?
Re3 Se10 Re6 63.05(6) . . ?
Re5 Se10 Re6 63.52(7) . . ?
Re1 Se11 Re4 63.44(6) . . ?
Re1 Se11 Re2 63.40(6) . . ?
Re4 Se11 Re2 63.53(6) . . ?
Re5 Se12 Re3 63.31(7) . . ?
Re5 Se12 Re2 63.27(6) . . ?
Re3 Se12 Re2 62.95(6) . . ?
Re6 Se13 Re4 63.40(6) . . ?
Re6 Se13 Re5 63.50(7) . . ?
Re4 Se13 Re5 63.19(6) . . ?
Re6 Se14 Re1 63.14(7) . . ?
Re6 Se14 Re4 63.31(7) . . ?
Re1 Se14 Re4 63.28(7) . . ?
C2 P1 C6 107.6(19) . . ?
C2 P1 C4 97.2(25) . . ?
C6 P1 C4 100.7(24) . . ?
C2 P1 Re1 117.1(16) . . ?
C6 P1 Re1 118.8(13) . . ?
C4 P1 Re1 112.3(20) . . ?
C24 P2 C20 99.3(18) . . ?
C24 P2 C22 106.7(19) . . ?
C20 P2 C22 99.8(17) . . ?
C24 P2 Re2 116.9(14) . . ?
C20 P2 Re2 114.9(13) . . ?
C22 P2 Re2 116.6(13) . . ?
C14 P3 C18 109.9(14) . . ?
C14 P3 C16 99.2(13) . . ?
C18 P3 C16 105.1(13) . . ?
C14 P3 Re5 115.3(11) . . ?
C18 P3 Re5 110.2(9) . . ?
C16 P3 Re5 116.2(9) . . ?
C26 P4 C30 101.0(30) . . ?
C26 P4 C28 104.5(29) . . ?
C30 P4 C28 88.1(25) . . ?
C26 P4 Re4 120.0(24) . . ?
C30 P4 Re4 118.4(20) . . ?
C28 P4 Re4 119.2(17) . . ?
C12 P5 C10 105.0(20) . . ?
C12 P5 C8 113.4(21) . . ?
C10 P5 C8 94.1(22) . . ?
C12 P5 Re6 111.9(13) . . ?
C10 P5 Re6 116.9(15) . . ?
C8 P5 Re6 114.1(17) . . ?
N1 C1 Re3 174.9(28) . . ?
C3 C2 P1 129.8(51) . . ?
C5 C4 P1 117.5(46) . . ?
C7 C6 P1 92.1(33) . . ?
C9 C8 P5 105.2(35) . . ?
C11 C10 P5 118.9(40) . . ?
C13 C12 P5 115.6(31) . . ?
C15 C14 P3 111.0(22) . . ?
C17 C16 P3 117.2(19) . . ?
C19 C18 P3 114.2(19) . . ?
C21 C20 P2 116.0(26) . . ?
C23 C22 P2 111.7(28) . . ?
C25 C24 P2 109.1(25) . . ?
P4 C26 C27 107.7(51) . . ?
C29 C28 P4 101.6(37) . . ?
C31 C30 P4 114.3(43) . . ?
C10A B1 C5A 109.1(21) . . ?
C10A B1 C24A 118.6(28) . . ?
C5A B1 C24A 109.6(24) . . ?
C10A B1 C23A 109.9(22) . . ?
C5A B1 C23A 110.2(23) . . ?
C24A B1 C23A 98.9(22) . . ?
C2A C1A C6A 122.1(30) . . ?
C1A C2A C3A 116.4(29) . . ?
C4A C3A C2A 121.7(31) . . ?
C5A C4A C3A 123.0(30) . . ?
C4A C5A C6A 115.5(24) . . ?
C4A C5A B1 126.1(26) . . ?
C6A C5A B1 117.9(24) . . ?
C1A C6A C5A 120.9(26) . . ?
C8A C7A C12A 120.3(44) . . ?
C7A C8A C9A 130.9(48) . . ?
C8A C9A C10A 113.9(38) . . ?
C11A C10A C9A 115.4(29) . . ?
C11A C10A B1 119.2(28) . . ?
C9A C10A B1 123.4(30) . . ?
C12A C11A C10A 120.2(31) . . ?
C7A C12A C11A 118.1(38) . . ?
C24A C13A C14A 126.2(58) . . ?
C15A C14A C13A 110.0(68) . . ?
C14A C15A C16A 139.5(68) . . ?
C15A C16A C17A 111.4(46) . . ?
C24A C17A C16A 104.9(38) . . ?
C23A C18A C19A 121.9(27) . . ?
C20A C19A C18A 117.8(28) . . ?
C21A C20A C19A 120.5(30) . . ?
C20A C21A C22A 126.9(28) . . ?
C21A C22A C23A 114.9(23) . . ?
C18A C23A C22A 117.8(25) . . ?
C18A C23A B1 121.4(24) . . ?
C22A C23A B1 120.7(22) . . ?
C13A C24A C17A 127.8(46) . . ?
C13A C24A B1 113.0(39) . . ?
C17A C24A B1 119.2(36) . . ?

loop_
_geom_bond_atom_site_label_1
_geom_bond_atom_site_label_2
_geom_bond_distance
_geom_bond_site_symmetry_2
_geom_bond_publ_flag
Re1 P1 2.467(7) . ?
Re1 Se7 2.506(3) . ?
Re1 Se11 2.508(3) . ?
Re1 Se9 2.512(2) . ?
Re1 Se14 2.513(3) . ?
Re1 Re3 2.6309(12) . ?
Re1 Re6 2.6311(12) . ?
Re1 Re2 2.6363(13) . ?
Re1 Re4 2.6380(13) . ?
Re2 P2 2.483(7) . ?
Re2 Se9 2.497(2) . ?
Re2 Se11 2.509(2) . ?
Re2 Se8 2.513(3) . ?
Re2 Se12 2.516(2) . ?
Re2 Re3 2.6222(13) . ?
Re2 Re5 2.6325(12) . ?
Re2 Re4 2.6415(13) . ?
Re3 C1 2.14(3) . ?
Re3 Se9 2.498(2) . ?
Re3 Se10 2.503(2) . ?
Re3 Se12 2.506(3) . ?
Re3 Se7 2.506(3) . ?
Re3 Re6 2.6249(14) . ?
Re3 Re5 2.6288(13) . ?
Re4 P4 2.477(7) . ?
Re4 Se8 2.506(3) . ?
Re4 Se11 2.509(2) . ?
Re4 Se14 2.515(3) . ?
Re4 Se13 2.517(3) . ?
Re4 Re5 2.6375(13) . ?
Re4 Re6 2.6388(14) . ?
Re5 P3 2.490(7) . ?
Re5 Se12 2.503(3) . ?
Re5 Se8 2.504(3) . ?
Re5 Se10 2.504(3) . ?
Re5 Se13 2.518(3) . ?
Re5 Re6 2.6434(15) . ?
Re6 P5 2.475(8) . ?
Re6 Se13 2.505(3) . ?
Re6 Se7 2.512(2) . ?
Re6 Se14 2.513(3) . ?
Re6 Se10 2.517(3) . ?
P1 C2 1.75(4) . ?
P1 C6 1.79(4) . ?
P1 C4 1.81(6) . ?
P2 C24 1.80(4) . ?
P2 C20 1.86(4) . ?
P2 C22 1.90(4) . ?
P3 C14 1.81(3) . ?
P3 C18 1.82(3) . ?
P3 C16 1.83(3) . ?
P4 C26 1.71(6) . ?
P4 C30 1.85(6) . ?
P4 C28 1.88(5) . ?
P5 C12 1.75(4) . ?
P5 C10 1.81(4) . ?
P5 C8 2.00(5) . ?
C1 N1 1.05(3) . ?
C2 C3 1.29(7) . ?
C4 C5 1.49(7) . ?
C6 C7 1.68(7) . ?
C8 C9 1.44(6) . ?
C10 C11 1.34(6) . ?
C12 C13 1.61(6) . ?
C14 C15 1.47(4) . ?
C16 C17 1.51(4) . ?
C18 C19 1.58(4) . ?
C20 C21 1.53(5) . ?
C22 C23 1.45(4) . ?
C24 C25 1.68(5) . ?
C26 C27 1.70(8) . ?
C28 C29 1.64(6) . ?
C30 C31 1.50(7) . ?
B1 C10A 1.58(4) . ?
B1 C5A 1.65(4) . ?
B1 C24A 1.71(5) . ?
B1 C23A 1.71(4) . ?
C1A C2A 1.36(4) . ?
C1A C6A 1.41(4) . ?
C2A C3A 1.41(4) . ?
C3A C4A 1.38(4) . ?
C4A C5A 1.37(4) . ?
C5A C6A 1.42(3) . ?
C7A C8A 1.16(5) . ?
C7A C12A 1.38(5) . ?
C8A C9A 1.36(5) . ?
C9A C10A 1.46(5) . ?
C10A C11A 1.40(4) . ?
C11A C12A 1.40(4) . ?
C13A C24A 1.31(5) . ?
C13A C14A 1.33(7) . ?
C14A C15A 1.17(7) . ?
C15A C16A 1.35(6) . ?
C16A C17A 1.65(6) . ?
C17A C24A 1.39(5) . ?
C18A C23A 1.30(3) . ?
C18A C19A 1.45(4) . ?
C19A C20A 1.37(4) . ?
C20A C21A 1.18(3) . ?
C21A C22A 1.44(4) . ?
C22A C23A 1.44(3) . ?
